data_7126469
loop_
_publ_author_name
'Tang, Pan-Ting'
'Shao, You-Xiang'
'Wang, Liang-Neng'
'Wei, Yi'
'Li, Ming'
'Zhang, Ni-Juan'
'Luo, Xiao-Peng'
'Ke, Zhuofeng'
'Liu, Yue-Jin'
'Zeng, Ming-Hua'

_publ_section_title
;
 Synthesis of seven-membered lactones by regioselective and
 stereoselective iodolactonization of electron-deficient olefins.
;
_journal_issue 49
_journal_name_full 'Chemical communications (Cambridge, England)'
_journal_page_first 6680
_journal_page_last 6683
_journal_paper_doi 10.1039/c9cc10080f
_journal_volume 56
_journal_year 2020
_chemical_absolute_configuration S
_chemical_formula_moiety 'C19 H14 F3 I O4'
_chemical_formula_sum 'C19 H14 F3 I O4'
_chemical_formula_weight 490.20
_space_group_crystal_system monoclinic
_space_group_IT_number 9
_space_group_name_Hall 'C -2yc'
_space_group_name_H-M_alt 'C 1 c 1'
_atom_sites_solution_hydrogens geom
_atom_sites_solution_primary dual
_audit_creation_date 2019-06-14
_audit_creation_method
;
Olex2 1.2
(compiled 2018.05.29 svn.r3508 for OlexSys, GUI svn.r5506)
;
_audit_update_record
;
2019-12-23 deposited with the CCDC.	2020-04-30 downloaded from the CCDC.
;
_cell_angle_alpha 90
_cell_angle_beta 101.504(3)
_cell_angle_gamma 90
_cell_formula_units_Z 8
_cell_length_a 9.2645(2)
_cell_length_b 22.2327(6)
_cell_length_c 18.2492(5)
_cell_measurement_reflns_used 14088
_cell_measurement_temperature 99.99(10)
_cell_measurement_theta_max 30.2730
_cell_measurement_theta_min 2.1370
_cell_volume 3683.36(17)
_computing_cell_refinement 'CrysAlisPro 1.171.39.34b (Rigaku OD, 2017)'
_computing_data_collection 'CrysAlisPro 1.171.39.34b (Rigaku OD, 2017)'
_computing_data_reduction 'CrysAlisPro 1.171.39.34b (Rigaku OD, 2017)'
_computing_molecular_graphics 'Olex2 (Dolomanov et al., 2009)'
_computing_publication_material 'Olex2 (Dolomanov et al., 2009)'
_computing_structure_refinement 'ShelXL (Sheldrick, 2015)'
_computing_structure_solution 'ShelXT (Sheldrick, 2015)'
_diffrn_ambient_environment N~2~
_diffrn_ambient_temperature 99.99(10)
_diffrn_detector 'CCD plate'
_diffrn_detector_type HyPix
_diffrn_measured_fraction_theta_full 1.000
_diffrn_measured_fraction_theta_max 0.881
_diffrn_measurement_details
;
List of Runs (angles in degrees, time in seconds):

  # Type    Start    End  Width  t~exp~   \w     \q     \k     \f   Frames
#--------------------------------------------------------------------------
  1  \w      3.00  84.00   0.50    3.06    --   10.14  57.00 -90.00  162
  2  \w    -12.00  81.00   0.50    3.06    --   10.14  57.00  90.00  186
  3  \w    -26.00  -1.00   0.50    3.06    --   -9.05 -99.00  30.00   50
  4  \w    -24.00  28.00   0.50    3.06    --   10.14 -99.00  90.00  104
  5  \w     33.00  59.00   0.50    3.06    --   10.14-143.00  89.00   52
  6  \w    -26.00  15.00   0.50    3.06    --   -9.05 -99.00 -90.00   82
  7  \w     11.00  54.00   0.50    3.06    --   10.14-127.00-100.00   86
  8  \w    -25.00  42.00   0.50    3.06    --   10.14 -99.00 -30.00  134
  9  \w    -24.00  46.00   0.50    3.06    --   10.14 -99.00 -60.00  140
 10  \w    -13.00  48.00   0.50    3.06    --   10.14 -99.00 120.00  122
 11  \w    -73.00 -31.00   0.50    3.06    --   -9.05 -57.00-180.00   84
;
_diffrn_measurement_device 'four-circle diffractometer'
_diffrn_measurement_device_type 'XtaLAB Synergy, Dualflex, HyPix'
_diffrn_measurement_method '\w scans'
_diffrn_orient_matrix_type 'CrysAlisPro convention (1999,Acta A55,543-557)'
_diffrn_orient_matrix_UB_11 0.0606674000
_diffrn_orient_matrix_UB_12 0.0148044000
_diffrn_orient_matrix_UB_13 0.0226757000
_diffrn_orient_matrix_UB_21 0.0294529000
_diffrn_orient_matrix_UB_22 -0.0282118000
_diffrn_orient_matrix_UB_23 0.0136900000
_diffrn_orient_matrix_UB_31 0.0394532000
_diffrn_orient_matrix_UB_32 -0.0017124000
_diffrn_orient_matrix_UB_33 -0.0294997000
_diffrn_radiation_monochromator mirror
_diffrn_radiation_probe x-ray
_diffrn_radiation_type MoK\a
_diffrn_radiation_wavelength 0.71073
_diffrn_reflns_av_R_equivalents 0.0755
_diffrn_reflns_av_unetI/netI 0.0586
_diffrn_reflns_Laue_measured_fraction_full 1.000
_diffrn_reflns_Laue_measured_fraction_max 0.881
_diffrn_reflns_limit_h_max 13
_diffrn_reflns_limit_h_min -11
_diffrn_reflns_limit_k_max 30
_diffrn_reflns_limit_k_min -30
_diffrn_reflns_limit_l_max 24
_diffrn_reflns_limit_l_min -25
_diffrn_reflns_number 28911
_diffrn_reflns_point_group_measured_fraction_full 0.975
_diffrn_reflns_point_group_measured_fraction_max 0.796
_diffrn_reflns_theta_full 25.242
_diffrn_reflns_theta_max 30.345
_diffrn_reflns_theta_min 2.157
_diffrn_source 'micro-focus sealed X-ray tube'
_diffrn_source_type 'PhotonJet (Mo) X-ray Source'
_exptl_absorpt_coefficient_mu 1.790
_exptl_absorpt_correction_T_max 1.00000
_exptl_absorpt_correction_T_min 0.54322
_exptl_absorpt_correction_type multi-scan
_exptl_absorpt_process_details
;
CrysAlisPro 1.171.39.34b (Rigaku Oxford Diffraction, 2017)
Empirical absorption correction using spherical harmonics,
 implemented in SCALE3 ABSPACK scaling algorithm.
;
_exptl_crystal_colour 'clear colourless'
_exptl_crystal_colour_lustre clear
_exptl_crystal_colour_primary colourless
_exptl_crystal_density_diffrn 1.768
_exptl_crystal_description block
_exptl_crystal_F_000 1920
_exptl_crystal_size_max 0.2
_exptl_crystal_size_mid 0.2
_exptl_crystal_size_min 0.2
_refine_diff_density_max 2.060
_refine_diff_density_min -1.779
_refine_diff_density_rms 0.147
_refine_ls_abs_structure_details
;
 Refined as an inversion twin.
;
_refine_ls_abs_structure_Flack 0.09(3)
_refine_ls_extinction_method none
_refine_ls_goodness_of_fit_ref 1.003
_refine_ls_hydrogen_treatment constr
_refine_ls_matrix_type full
_refine_ls_number_parameters 492
_refine_ls_number_reflns 8822
_refine_ls_number_restraints 2
_refine_ls_restrained_S_all 1.003
_refine_ls_R_factor_all 0.0554
_refine_ls_R_factor_gt 0.0494
_refine_ls_shift/su_max 0.000
_refine_ls_shift/su_mean 0.000
_refine_ls_structure_factor_coef Fsqd
_refine_ls_weighting_details 'w=1/[\s^2^(Fo^2^)+(0.0867P)^2^] where P=(Fo^2^+2Fc^2^)/3'
_refine_ls_weighting_scheme calc
_refine_ls_wR_factor_gt 0.1195
_refine_ls_wR_factor_ref 0.1251
_reflns_Friedel_coverage 0.804
_reflns_Friedel_fraction_full 0.951
_reflns_Friedel_fraction_max 0.711
_reflns_number_gt 7925
_reflns_number_total 8822
_reflns_threshold_expression 'I > 2\s(I)'
_cod_data_source_file c9cc10080f2.cif
_cod_data_source_block tpt-14-10
_cod_depositor_comments 'Adding full bibliography for 7126465--7126470.cif.'
_cod_database_code 7126469
_shelx_shelxl_version_number 2018/3
_shelx_space_group_comment
;
The symmetry employed for this shelxl refinement is uniquely defined
by the following loop, which should always be used as a source of
symmetry information in preference to the above space-group names.
They are only intended as comments.
;
_shelx_estimated_absorpt_t_max 0.716
_shelx_estimated_absorpt_t_min 0.716
_reflns_odcompleteness_completeness 99.95
_reflns_odcompleteness_iscentric 1
_reflns_odcompleteness_theta 26.32
_olex2_refinement_description
;
1. Twinned data refinement
 Scales: 0.91(3)
 0.09(3)
2. Fixed Uiso
 At 1.2 times of:
  All C(H) groups
 At 1.5 times of:
  All C(H,H,H) groups
3.a Ternary CH refined with riding coordinates:
 C00O(H00O), C012(H012), C01A(H01A), C01C(H01H)
3.b Aromatic/amide H refined with riding coordinates:
 C00F(H00F), C00N(H00N), C00X(H00X), C00Z(H00Z), C013(H013), C014(H014),
 C015(H015), C016(H016), C018(H018), C019(H019), C01G(H01L), C01H(H01M)
3.c Idealised Me refined as rotating group:
 C00J(H00A,H00B,H00C), C01B(H01E,H01F,H01G), C01E(H01I,H01J,H01K), C01F(H01B,
 H01C,H01D)
;
_olex2_submission_special_instructions 'No special instructions were received'
_oxdiff_exptl_absorpt_empirical_details
;
Empirical correction (ABSPACK) includes:
- Absorption correction using spherical harmonics
- Frame scaling
;
_oxdiff_exptl_absorpt_empirical_full_max 2.361
_oxdiff_exptl_absorpt_empirical_full_min 0.463

loop_
_space_group_symop_operation_xyz
'x, y, z'
'x, -y, z+1/2'
'x+1/2, y+1/2, z'
'x+1/2, -y+1/2, z+1/2'

loop_
_atom_site_label
_atom_site_type_symbol
_atom_site_fract_x
_atom_site_fract_y
_atom_site_fract_z
_atom_site_U_iso_or_equiv
_atom_site_adp_type
_atom_site_occupancy
_atom_site_site_symmetry_order
_atom_site_calc_flag
_atom_site_refinement_flags_posn
_atom_site_refinement_flags_adp
_atom_site_refinement_flags_occupancy
_atom_site_disorder_assembly
_atom_site_disorder_group
I001 I 0.90138(4) 0.56618(2) 0.42046(3) 0.02740(13) Uani 1 1 d . . . . .
I002 I 0.10057(4) 0.68812(2) 0.58028(3) 0.02725(13) Uani 1 1 d . . . . .
F003 F -0.0670(8) 0.6851(3) 0.2898(4) 0.0433(17) Uani 1 1 d . . . . .
O004 O 0.5421(7) 0.6936(2) 0.5394(4) 0.0259(13) Uani 1 1 d . . . . .
F005 F 0.1031(7) 0.6193(2) 0.2909(3) 0.0450(13) Uani 1 1 d . . . . .
O006 O 0.4613(7) 0.5581(2) 0.4599(4) 0.0248(12) Uani 1 1 d . . . . .
O007 O 0.4058(7) 0.5851(2) 0.6577(3) 0.0330(13) Uani 1 1 d . . . . .
F008 F 0.9005(7) 0.6242(3) 0.7107(3) 0.0490(14) Uani 1 1 d . . . . .
O009 O 0.7706(6) 0.7185(3) 0.5474(4) 0.0381(15) Uani 1 1 d . . . . .
F00A F 0.9237(11) 0.5514(4) 0.7877(3) 0.067(2) Uani 1 1 d . . . . .
F00B F 0.0765(10) 0.6922(3) 0.2114(4) 0.0541(19) Uani 1 1 d . . . . .
O00C O 0.5961(7) 0.6676(3) 0.3424(3) 0.0326(13) Uani 1 1 d . . . . .
O00D O 0.5495(9) 0.5722(3) 0.3067(4) 0.0428(18) Uani 1 1 d . . . . .
O00E O 0.4530(9) 0.6804(3) 0.6924(4) 0.0458(19) Uani 1 1 d . . . . .
C00F C 0.6932(12) 0.4374(4) 0.6279(6) 0.0313(19) Uani 1 1 d . . . . .
H00F H 0.668577 0.398716 0.640471 0.038 Uiso 1 1 calc R . . . .
O00G O 0.2308(7) 0.5302(3) 0.4521(4) 0.0351(13) Uani 1 1 d . . . . .
C00H C 0.0724(12) 0.6789(4) 0.2822(6) 0.034(2) Uani 1 1 d . . . . .
F00I F 1.0705(9) 0.5597(3) 0.7098(6) 0.067(3) Uani 1 1 d . . . . .
C00J C 0.5273(16) 0.6864(4) 0.2679(7) 0.042(3) Uani 1 1 d . . . . .
H00A H 0.596202 0.682210 0.235246 0.063 Uiso 1 1 calc GR . . . .
H00B H 0.497551 0.727680 0.268875 0.063 Uiso 1 1 calc GR . . . .
H00C H 0.442547 0.661747 0.249939 0.063 Uiso 1 1 calc GR . . . .
C00K C 0.5282(9) 0.4243(3) 0.5024(5) 0.0244(15) Uani 1 1 d . . . . .
C00L C 0.6327(9) 0.4603(3) 0.5563(4) 0.0235(15) Uani 1 1 d . . . . .
C00M C 0.4012(8) 0.4498(3) 0.4560(4) 0.0228(14) Uani 1 1 d . . . . .
C00N C 0.2299(8) 0.6950(3) 0.4081(5) 0.0234(15) Uani 1 1 d . . . . .
H00N H 0.202557 0.657172 0.422272 0.028 Uiso 1 1 calc R . . . .
C00O C 0.3910(8) 0.7120(3) 0.5377(4) 0.0208(13) Uani 1 1 d . . . . .
H00O H 0.391930 0.746811 0.570689 0.025 Uiso 1 1 calc R . . . .
C00P C 0.6774(8) 0.5172(3) 0.5380(4) 0.0232(14) Uani 1 1 d . . . . .
C00Q C 0.3246(8) 0.7308(3) 0.4590(4) 0.0217(14) Uani 1 1 d . . . . .
C00R C 0.3574(8) 0.5144(3) 0.4569(4) 0.0244(15) Uani 1 1 d . . . . .
C00S C 0.6033(9) 0.8010(3) 0.5363(5) 0.0246(15) Uani 1 1 d . . . . .
C00T C 0.4753(9) 0.8246(4) 0.4900(5) 0.0247(16) Uani 1 1 d . . . . .
C00U C 0.3692(8) 0.7874(3) 0.4376(4) 0.0256(16) Uani 1 1 d . . . . .
C00V C 0.6463(8) 0.7356(4) 0.5407(5) 0.0270(16) Uani 1 1 d . . . . .
C00W C 0.3304(9) 0.3515(4) 0.4010(5) 0.0304(17) Uani 1 1 d . . . . .
C00X C 0.3033(8) 0.4127(3) 0.4077(4) 0.0261(15) Uani 1 1 d . . . . .
H00X H 0.218080 0.429390 0.379291 0.031 Uiso 1 1 calc R . . . .
C00Y C 0.1765(9) 0.7161(4) 0.3363(5) 0.0302(17) Uani 1 1 d . . . . .
C00Z C 0.7874(11) 0.4710(4) 0.6791(5) 0.0364(19) Uani 1 1 d . . . . .
H00Z H 0.825419 0.455240 0.726197 0.044 Uiso 1 1 calc R . . . .
C010 C 0.6014(8) 0.6082(3) 0.3523(4) 0.0253(15) Uani 1 1 d . . . . .
C011 C 0.4007(9) 0.6439(3) 0.6469(4) 0.0254(15) Uani 1 1 d . . . . .
C012 C 0.6123(8) 0.5396(3) 0.4603(4) 0.0222(14) Uani 1 1 d . . . . .
H012 H 0.610137 0.506145 0.425127 0.027 Uiso 1 1 calc R . . . .
C013 C 0.7722(9) 0.5517(3) 0.5903(5) 0.0265(15) Uani 1 1 d . . . . .
H013 H 0.798858 0.590176 0.577886 0.032 Uiso 1 1 calc R . . . .
C014 C 0.4548(9) 0.8868(3) 0.4921(5) 0.0307(17) Uani 1 1 d . . . . .
H014 H 0.373547 0.903905 0.460787 0.037 Uiso 1 1 calc R . . . .
C015 C 0.7030(8) 0.8399(3) 0.5805(4) 0.0249(15) Uani 1 1 d . . . . .
H015 H 0.790020 0.824109 0.608204 0.030 Uiso 1 1 calc R . . . .
C016 C 0.5496(9) 0.3625(3) 0.4961(5) 0.0293(16) Uani 1 1 d . . . . .
H016 H 0.630714 0.344600 0.526527 0.035 Uiso 1 1 calc R . . . .
C017 C 0.6768(9) 0.9012(3) 0.5846(5) 0.0280(16) Uani 1 1 d . . . . .
C018 C 0.4543(11) 0.3273(4) 0.4463(6) 0.0343(19) Uani 1 1 d . . . . .
H018 H 0.473752 0.286417 0.443027 0.041 Uiso 1 1 calc R . . . .
C019 C 0.2175(9) 0.7732(4) 0.3150(5) 0.0316(17) Uani 1 1 d . . . . .
H019 H 0.178904 0.787662 0.267334 0.038 Uiso 1 1 calc R . . . .
C01A C 0.6841(8) 0.5935(3) 0.4307(4) 0.0218(14) Uani 1 1 d . . . . .
H01A H 0.687442 0.628211 0.463984 0.026 Uiso 1 1 calc R . . . .
C01B C 0.7817(12) 0.9411(4) 0.6374(6) 0.036(2) Uani 1 1 d . . . . .
H01E H 0.736951 0.952972 0.678267 0.054 Uiso 1 1 calc GR . . . .
H01F H 0.803835 0.976296 0.611114 0.054 Uiso 1 1 calc GR . . . .
H01G H 0.871070 0.919494 0.656286 0.054 Uiso 1 1 calc GR . . . .
C01C C 0.3164(8) 0.6598(3) 0.5692(4) 0.0238(15) Uani 1 1 d . . . . .
H01H H 0.309955 0.624847 0.536049 0.029 Uiso 1 1 calc R . . . .
C01D C 0.8266(10) 0.5286(4) 0.6611(5) 0.0318(17) Uani 1 1 d . . . . .
C01E C 0.4786(16) 0.5662(4) 0.7320(6) 0.041(3) Uani 1 1 d . . . . .
H01I H 0.478977 0.523036 0.734585 0.061 Uiso 1 1 calc GR . . . .
H01J H 0.426807 0.582165 0.768247 0.061 Uiso 1 1 calc GR . . . .
H01K H 0.578135 0.580730 0.742227 0.061 Uiso 1 1 calc GR . . . .
C01F C 0.2277(13) 0.3123(4) 0.3463(6) 0.041(2) Uani 1 1 d . . . . .
H01B H 0.132856 0.311077 0.359873 0.061 Uiso 1 1 calc GR . . . .
H01C H 0.267200 0.272297 0.347381 0.061 Uiso 1 1 calc GR . . . .
H01D H 0.217889 0.328577 0.296820 0.061 Uiso 1 1 calc GR . . . .
C01G C 0.5513(11) 0.9235(4) 0.5390(6) 0.0318(19) Uani 1 1 d . . . . .
H01L H 0.531353 0.964481 0.540049 0.038 Uiso 1 1 calc R . . . .
C01H C 0.3151(10) 0.8081(4) 0.3646(6) 0.0311(19) Uani 1 1 d . . . . .
H01M H 0.344879 0.845269 0.349579 0.037 Uiso 1 1 calc R . . . .
C01I C 0.9314(14) 0.5648(4) 0.7171(6) 0.038(3) Uani 1 1 d . . . . .

loop_
_atom_site_aniso_label
_atom_site_aniso_U_11
_atom_site_aniso_U_22
_atom_site_aniso_U_33
_atom_site_aniso_U_23
_atom_site_aniso_U_13
_atom_site_aniso_U_12
I001 0.0249(2) 0.0253(2) 0.0331(3) -0.0006(2) 0.00833(19) -0.00178(19)
I002 0.0235(2) 0.0246(2) 0.0344(3) 0.00133(19) 0.00754(18) -0.00109(18)
F003 0.033(4) 0.048(4) 0.045(4) -0.007(2) -0.001(3) -0.007(2)
O004 0.023(3) 0.016(3) 0.038(3) 0.002(2) 0.002(2) 0.004(2)
F005 0.053(4) 0.032(3) 0.047(3) -0.005(2) 0.003(3) 0.001(2)
O006 0.018(3) 0.013(2) 0.046(4) 0.000(2) 0.011(3) 0.0006(19)
O007 0.045(4) 0.015(3) 0.036(3) 0.006(2) -0.002(3) 0.000(2)
F008 0.064(4) 0.034(3) 0.047(3) -0.012(2) 0.005(3) -0.015(3)
O009 0.023(3) 0.023(3) 0.068(4) -0.001(3) 0.007(3) 0.003(2)
F00A 0.109(7) 0.062(4) 0.024(3) 0.003(3) 0.000(4) -0.038(4)
F00B 0.085(5) 0.049(4) 0.027(3) -0.003(2) 0.009(3) -0.018(3)
O00C 0.046(4) 0.016(3) 0.032(3) 0.000(2) -0.002(3) -0.002(2)
O00D 0.065(5) 0.021(3) 0.035(4) -0.004(2) -0.010(3) -0.001(3)
O00E 0.063(5) 0.024(3) 0.039(4) 0.004(2) -0.017(3) -0.005(3)
C00F 0.042(5) 0.022(4) 0.029(4) 0.006(3) 0.006(4) -0.004(3)
O00G 0.024(3) 0.022(3) 0.060(4) 0.003(3) 0.009(3) 0.005(2)
C00H 0.040(6) 0.033(5) 0.028(5) -0.004(3) 0.001(4) -0.001(4)
F00I 0.036(4) 0.071(5) 0.086(6) -0.018(4) -0.009(4) -0.006(3)
C00J 0.051(7) 0.026(5) 0.045(7) 0.004(4) -0.001(5) 0.004(4)
C00K 0.023(4) 0.019(3) 0.031(4) 0.002(3) 0.004(3) -0.001(3)
C00L 0.026(4) 0.019(3) 0.028(4) 0.006(3) 0.009(3) -0.002(3)
C00M 0.019(3) 0.017(3) 0.032(4) 0.004(3) 0.004(3) -0.001(3)
C00N 0.025(4) 0.020(3) 0.027(4) 0.000(3) 0.008(3) -0.003(3)
C00O 0.021(3) 0.012(3) 0.029(4) 0.001(3) 0.005(3) 0.000(3)
C00P 0.025(4) 0.020(3) 0.025(3) 0.000(3) 0.006(3) -0.002(3)
C00Q 0.021(3) 0.019(3) 0.025(3) 0.001(3) 0.005(3) -0.002(3)
C00R 0.025(4) 0.016(3) 0.033(4) 0.004(3) 0.006(3) 0.002(3)
C00S 0.026(4) 0.017(3) 0.032(4) 0.004(3) 0.007(3) 0.000(3)
C00T 0.019(3) 0.020(4) 0.035(4) 0.004(3) 0.005(3) -0.001(3)
C00U 0.019(4) 0.023(4) 0.034(4) 0.001(3) 0.001(3) 0.002(3)
C00V 0.022(3) 0.024(4) 0.034(4) -0.004(3) 0.003(3) 0.003(3)
C00W 0.030(4) 0.026(4) 0.036(4) 0.000(3) 0.008(3) -0.001(3)
C00X 0.024(3) 0.021(3) 0.031(4) 0.003(3) 0.002(3) 0.001(3)
C00Y 0.027(4) 0.035(4) 0.029(4) 0.000(3) 0.007(3) 0.006(3)
C00Z 0.041(5) 0.039(5) 0.029(4) 0.006(4) 0.007(4) -0.002(4)
C010 0.028(4) 0.019(3) 0.027(4) 0.001(3) 0.000(3) -0.001(3)
C011 0.027(4) 0.017(3) 0.031(4) 0.000(3) 0.004(3) -0.003(3)
C012 0.018(3) 0.017(3) 0.032(4) 0.002(3) 0.005(3) 0.003(3)
C013 0.028(4) 0.020(3) 0.033(4) -0.002(3) 0.009(3) -0.005(3)
C014 0.028(4) 0.020(4) 0.044(5) 0.010(3) 0.006(3) 0.001(3)
C015 0.026(4) 0.018(3) 0.031(4) 0.004(3) 0.006(3) -0.001(3)
C016 0.028(4) 0.018(3) 0.040(4) 0.001(3) 0.001(3) 0.002(3)
C017 0.032(4) 0.019(4) 0.035(4) 0.001(3) 0.012(3) -0.005(3)
C018 0.040(5) 0.019(4) 0.045(5) 0.007(3) 0.013(4) 0.005(3)
C019 0.027(4) 0.035(4) 0.031(4) 0.006(3) 0.001(3) 0.002(3)
C01A 0.023(3) 0.016(3) 0.027(4) -0.002(3) 0.006(3) -0.003(3)
C01B 0.042(6) 0.022(4) 0.041(5) -0.002(3) 0.003(4) -0.009(3)
C01C 0.022(3) 0.019(4) 0.031(4) 0.001(3) 0.006(3) -0.002(3)
C01D 0.032(4) 0.036(5) 0.028(4) -0.004(3) 0.007(3) -0.006(3)
C01E 0.059(8) 0.028(5) 0.031(6) 0.009(3) -0.001(5) 0.000(4)
C01F 0.038(6) 0.040(6) 0.041(6) -0.005(4) 0.002(4) -0.006(4)
C01G 0.038(5) 0.015(3) 0.044(5) 0.001(3) 0.012(4) -0.002(3)
C01H 0.030(5) 0.023(4) 0.039(5) 0.009(3) 0.002(4) 0.000(3)
C01I 0.043(6) 0.044(6) 0.027(5) -0.003(3) 0.004(4) -0.015(4)

loop_
_atom_type_symbol
_atom_type_description
_atom_type_scat_dispersion_real
_atom_type_scat_dispersion_imag
_atom_type_scat_source
C C 0.0033 0.0016 'International Tables Vol C Tables 4.2.6.8 and 6.1.1.4'
H H 0.0000 0.0000 'International Tables Vol C Tables 4.2.6.8 and 6.1.1.4'
F F 0.0171 0.0103 'International Tables Vol C Tables 4.2.6.8 and 6.1.1.4'
I I -0.4742 1.8119 'International Tables Vol C Tables 4.2.6.8 and 6.1.1.4'
O O 0.0106 0.0060 'International Tables Vol C Tables 4.2.6.8 and 6.1.1.4'

loop_
_geom_angle_atom_site_label_1
_geom_angle_atom_site_label_2
_geom_angle_atom_site_label_3
_geom_angle
_geom_angle_site_symmetry_1
_geom_angle_site_symmetry_3
_geom_angle_publ_flag
C00V O004 C00O 119.4(6) . . ?
C00R O006 C012 118.0(6) . . ?
C011 O007 C01E 115.1(6) . . ?
C010 O00C C00J 114.3(6) . . ?
C00Z C00F C00L 121.2(8) . . ?
F003 C00H F005 105.8(8) . . ?
F003 C00H F00B 107.0(9) . . ?
F003 C00H C00Y 112.9(8) . . ?
F005 C00H C00Y 111.9(8) . . ?
F00B C00H F005 106.4(8) . . ?
F00B C00H C00Y 112.4(9) . . ?
C00M C00K C00L 122.5(7) . . ?
C016 C00K C00L 120.3(7) . . ?
C016 C00K C00M 117.2(7) . . ?
C00F C00L C00K 120.7(7) . . ?
C00P C00L C00F 118.0(7) . . ?
C00P C00L C00K 121.3(7) . . ?
C00K C00M C00R 124.8(7) . . ?
C00X C00M C00K 119.8(7) . . ?
C00X C00M C00R 115.4(7) . . ?
C00Y C00N C00Q 119.7(7) . . ?
O004 C00O C00Q 108.0(6) . . ?
O004 C00O C01C 106.6(6) . . ?
C00Q C00O C01C 116.3(6) . . ?
C00L C00P C012 116.3(6) . . ?
C00L C00P C013 120.9(7) . . ?
C013 C00P C012 122.7(7) . . ?
C00N C00Q C00O 124.1(7) . . ?
C00N C00Q C00U 120.5(7) . . ?
C00U C00Q C00O 115.4(6) . . ?
O006 C00R C00M 119.7(6) . . ?
O00G C00R O006 117.6(7) . . ?
O00G C00R C00M 122.7(7) . . ?
C00T C00S C00V 125.0(7) . . ?
C015 C00S C00T 119.6(7) . . ?
C015 C00S C00V 115.4(7) . . ?
C00S C00T C00U 123.2(7) . . ?
C014 C00T C00S 117.1(8) . . ?
C014 C00T C00U 119.6(7) . . ?
C00Q C00U C00T 121.0(7) . . ?
C00Q C00U C01H 119.3(7) . . ?
C01H C00U C00T 119.7(7) . . ?
O004 C00V C00S 119.4(7) . . ?
O009 C00V O004 117.1(7) . . ?
O009 C00V C00S 123.5(7) . . ?
C00X C00W C01F 121.3(8) . . ?
C018 C00W C00X 118.1(8) . . ?
C018 C00W C01F 120.6(8) . . ?
C00W C00X C00M 121.6(7) . . ?
C00N C00Y C00H 120.1(8) . . ?
C00N C00Y C019 120.1(8) . . ?
C019 C00Y C00H 119.7(8) . . ?
C00F C00Z C01D 120.3(8) . . ?
O00C C010 C01A 109.8(6) . . ?
O00D C010 O00C 125.2(7) . . ?
O00D C010 C01A 124.9(7) . . ?
O007 C011 C01C 111.6(6) . . ?
O00E C011 O007 124.8(7) . . ?
O00E C011 C01C 123.6(7) . . ?
O006 C012 C00P 107.6(6) . . ?
O006 C012 C01A 105.2(6) . . ?
C00P C012 C01A 118.2(6) . . ?
C01D C013 C00P 119.7(7) . . ?
C01G C014 C00T 121.9(8) . . ?
C017 C015 C00S 122.4(7) . . ?
C018 C016 C00K 122.0(8) . . ?
C015 C017 C01B 120.8(8) . . ?
C01G C017 C015 117.1(7) . . ?
C01G C017 C01B 122.1(7) . . ?
C016 C018 C00W 121.3(8) . . ?
C01H C019 C00Y 120.3(8) . . ?
C010 C01A I001 106.6(5) . . ?
C010 C01A C012 109.4(6) . . ?
C012 C01A I001 107.0(5) . . ?
C00O C01C I002 108.3(5) . . ?
C011 C01C I002 107.2(5) . . ?
C011 C01C C00O 110.1(6) . . ?
C00Z C01D C013 119.9(8) . . ?
C00Z C01D C01I 119.9(8) . . ?
C013 C01D C01I 120.1(8) . . ?
C014 C01G C017 121.8(8) . . ?
C019 C01H C00U 120.0(8) . . ?
F008 C01I C01D 111.6(9) . . ?
F00A C01I F008 104.5(9) . . ?
F00A C01I C01D 112.7(8) . . ?
F00I C01I F008 105.6(8) . . ?
F00I C01I F00A 108.5(10) . . ?
F00I C01I C01D 113.3(9) . . ?

loop_
_geom_bond_atom_site_label_1
_geom_bond_atom_site_label_2
_geom_bond_distance
_geom_bond_site_symmetry_2
_geom_bond_publ_flag
I001 C01A 2.146(8) . ?
I002 C01C 2.144(8) . ?
F003 C00H 1.334(13) . ?
O004 C00O 1.453(9) . ?
O004 C00V 1.340(10) . ?
F005 C00H 1.358(11) . ?
O006 C00R 1.361(9) . ?
O006 C012 1.456(9) . ?
O007 C011 1.321(9) . ?
O007 C01E 1.450(12) . ?
F008 C01I 1.352(11) . ?
O009 C00V 1.196(10) . ?
F00A C01I 1.338(13) . ?
F00B C00H 1.334(12) . ?
O00C C00J 1.445(12) . ?
O00C C010 1.331(9) . ?
O00D C010 1.186(10) . ?
O00E C011 1.194(10) . ?
C00F C00L 1.409(12) . ?
C00F C00Z 1.367(14) . ?
O00G C00R 1.211(9) . ?
C00H C00Y 1.485(13) . ?
F00I C01I 1.327(15) . ?
C00K C00L 1.472(11) . ?
C00K C00M 1.422(10) . ?
C00K C016 1.396(10) . ?
C00L C00P 1.392(10) . ?
C00M C00R 1.494(10) . ?
C00M C00X 1.400(10) . ?
C00N C00Q 1.393(11) . ?
C00N C00Y 1.387(12) . ?
C00O C00Q 1.504(10) . ?
C00O C01C 1.521(10) . ?
C00P C012 1.510(10) . ?
C00P C013 1.393(11) . ?
C00Q C00U 1.403(11) . ?
C00S C00T 1.413(11) . ?
C00S C00V 1.504(10) . ?
C00S C015 1.399(11) . ?
C00T C00U 1.481(11) . ?
C00T C014 1.397(11) . ?
C00U C01H 1.404(12) . ?
C00W C00X 1.395(11) . ?
C00W C018 1.383(13) . ?
C00W C01F 1.511(13) . ?
C00Y C019 1.402(13) . ?
C00Z C01D 1.387(13) . ?
C010 C01A 1.517(10) . ?
C011 C01C 1.517(11) . ?
C012 C01A 1.521(10) . ?
C013 C01D 1.389(12) . ?
C014 C01G 1.376(13) . ?
C015 C017 1.391(11) . ?
C016 C018 1.379(13) . ?
C017 C01B 1.512(12) . ?
C017 C01G 1.380(13) . ?
C019 C01H 1.382(13) . ?
C01D C01I 1.497(13) . ?

loop_
_twin_individual_id
_twin_individual_mass_fraction_refined
1 0.91(3)
2 0.09(3)
